data_2022506
loop_
_publ_author_name
'Mason, Helen E.'
'Howard, Judith A. K.'
'Sparkes, Hazel A.'

_publ_section_title
;
 Co(NCS)~2~(abpt)~2~ and Ni(NCS)~2~(abpt)~2~ [abpt is
 4-amino-3,5-bis(pyridin-2-yl)-1,2,4-triazole]: structural
 characterization of polymorphs A and B
;
_journal_coeditor_code OC3012
_journal_issue 12
_journal_name_full 'Acta Crystallographica Section C'
_journal_page_first 777
_journal_page_last 781
_journal_paper_doi 10.1107/S2053229621010251
_journal_volume 77
_journal_year 2021
_chemical_formula_iupac '[Co (N C S)2 (C12 H10 N6)2]'
_chemical_formula_moiety 'C26 H20 Co N14 S2'
_chemical_formula_sum 'C26 H20 Co N14 S2'
_chemical_formula_weight 651.61
_chemical_name_common '[Co(abpt)2(NCS)2]'
_chemical_name_systematic
Bis[4-amino-3,5-bis(pyridin-2-yl)-1,2,4-triazole-\k^2^<i>N</i>^2^,<i>N</i>^3^]bis(thiocyanato-\k<i>N</i>)cobalt(II)
_space_group_crystal_system monoclinic
_space_group_IT_number 14
_space_group_name_Hall '-P 2yn'
_space_group_name_H-M_alt 'P 1 21/n 1'
_atom_sites_solution_hydrogens mixed
_atom_sites_solution_primary direct
_audit_creation_method
;
Olex2 1.3
(compiled 2020.02.04 svn.rd84adfe8 for OlexSys, GUI svn.r6032)
;
_cell_angle_alpha 90
_cell_angle_beta 101.3000(10)
_cell_angle_gamma 90
_cell_formula_units_Z 2
_cell_length_a 11.5855(6)
_cell_length_b 9.5998(5)
_cell_length_c 12.8411(6)
_cell_measurement_reflns_used 3211
_cell_measurement_temperature 300(2)
_cell_measurement_theta_max 28.227
_cell_measurement_theta_min 2.668
_cell_volume 1400.48(12)
_computing_cell_refinement
;
SAINT (Bruker, 2003)
;
_computing_data_collection
;
SMART (Bruker, 1999)
;
_computing_data_reduction
;
SAINT (Bruker, 2003)
;
_computing_molecular_graphics
;
OLEX2 (Dolomanov <i>et al.</i>,  2009)
;
_computing_publication_material
;
OLEX2 (Dolomanov <i>et al.</i>,  2009)
;
_computing_structure_refinement
;
SHELXL2014 (Sheldrick, 2015)
;
_computing_structure_solution
;
SHELXS (Sheldrick, 2008)
;
_diffrn_ambient_temperature 300(2)
_diffrn_detector_area_resol_mean 7.9
_diffrn_measured_fraction_theta_full 1.000
_diffrn_measured_fraction_theta_max 1.000
_diffrn_measurement_device 'three-circle diffractometer'
_diffrn_measurement_device_type 'Bruker SMART CCD 1K area detector'
_diffrn_measurement_method '\w scans'
_diffrn_radiation_monochromator graphite
_diffrn_radiation_type MoK\a
_diffrn_radiation_wavelength 0.71073
_diffrn_reflns_av_R_equivalents 0.0311
_diffrn_reflns_av_unetI/netI 0.0345
_diffrn_reflns_limit_h_max 13
_diffrn_reflns_limit_h_min -13
_diffrn_reflns_limit_k_max 10
_diffrn_reflns_limit_k_min -11
_diffrn_reflns_limit_l_max 15
_diffrn_reflns_limit_l_min -9
_diffrn_reflns_number 7562
_diffrn_reflns_theta_full 25.242
_diffrn_reflns_theta_max 25.348
_diffrn_reflns_theta_min 2.166
_diffrn_source_current 35.0
_diffrn_source_power 1.75
_diffrn_source_voltage 50.0
_exptl_absorpt_coefficient_mu 0.808
_exptl_absorpt_correction_T_max 0.8868
_exptl_absorpt_correction_T_min 0.8052
_exptl_absorpt_correction_type multi-scan
_exptl_absorpt_process_details
;
(SADABS; Bruker, 2008)
;
_exptl_crystal_colour orange
_exptl_crystal_density_diffrn 1.545
_exptl_crystal_description prism
_exptl_crystal_F_000 666
_exptl_crystal_size_max 0.48
_exptl_crystal_size_mid 0.22
_exptl_crystal_size_min 0.1
_refine_diff_density_max 0.216
_refine_diff_density_min -0.268
_refine_ls_extinction_method none
_refine_ls_goodness_of_fit_ref 1.030
_refine_ls_hydrogen_treatment mixed
_refine_ls_matrix_type full
_refine_ls_number_parameters 202
_refine_ls_number_reflns 2565
_refine_ls_number_restraints 0
_refine_ls_restrained_S_all 1.030
_refine_ls_R_factor_all 0.0486
_refine_ls_R_factor_gt 0.0335
_refine_ls_shift/su_max 0.000
_refine_ls_shift/su_mean 0.000
_refine_ls_structure_factor_coef Fsqd
_refine_ls_weighting_details 'w=1/[\s^2^(Fo^2^)+(0.0314P)^2^+0.5140P] where P=(Fo^2^+2Fc^2^)/3'
_refine_ls_weighting_scheme calc
_refine_ls_wR_factor_gt 0.0735
_refine_ls_wR_factor_ref 0.0791
_reflns_number_gt 2034
_reflns_number_total 2565
_reflns_threshold_expression 'I > 2\s(I)'
_cod_data_source_file oc3012sup1.cif
_cod_data_source_block Co_B_300K
_cod_database_code 2022506
_shelx_space_group_comment
;
The symmetry employed for this shelxl refinement is uniquely defined
by the following loop, which should always be used as a source of
symmetry information in preference to the above space-group names.
They are only intended as comments.
;
_shelx_estimated_absorpt_t_min 0.698
_shelx_estimated_absorpt_t_max 0.924

loop_
_space_group_symop_operation_xyz
'x, y, z'
'-x+1/2, y+1/2, -z+1/2'
'-x, -y, -z'
'x-1/2, -y-1/2, z-1/2'

loop_
_atom_site_type_symbol
_atom_site_label
_atom_site_fract_x
_atom_site_fract_y
_atom_site_fract_z
_atom_site_U_iso_or_equiv
_atom_site_adp_type
_atom_site_calc_flag
_atom_site_occupancy
_atom_site_disorder_assembly
_atom_site_disorder_group
Co Co1 0.5000 0.5000 0.5000 0.03629(14) Uani d 1 . .
S S1 0.47957(6) 0.70374(7) 0.14959(5) 0.04980(19) Uani d 1 . .
N N1 0.51074(18) 0.5839(2) 0.35102(17) 0.0491(5) Uani d 1 . .
N N2 0.54071(15) 0.7033(2) 0.57087(14) 0.0383(5) Uani d 1 . .
N N3 0.33383(15) 0.5982(2) 0.48281(15) 0.0386(5) Uani d 1 . .
N N4 0.22058(16) 0.5665(2) 0.43212(15) 0.0401(5) Uani d 1 . .
N N5 0.22794(15) 0.7846(2) 0.48682(14) 0.0345(4) Uani d 1 . .
N N6 0.19643(19) 0.9198(2) 0.5153(2) 0.0463(5) Uani d 1 . .
H H6A 0.145(2) 0.906(3) 0.558(2) 0.056 Uiso d 1 . .
H H6B 0.157(2) 0.957(3) 0.459(2) 0.056 Uiso d 1 . .
N N7 -0.00343(16) 0.8221(2) 0.35788(16) 0.0454(5) Uani d 1 . .
C C1 0.49760(19) 0.6333(2) 0.2676(2) 0.0372(5) Uani d 1 . .
C C2 0.6480(2) 0.7483(3) 0.61693(19) 0.0460(6) Uani d 1 . .
H H2 0.7119 0.6894 0.6181 0.055 Uiso calc 1 . .
C C3 0.6675(2) 0.8784(3) 0.6628(2) 0.0508(7) Uani d 1 . .
H H3 0.7431 0.9061 0.6946 0.061 Uiso calc 1 . .
C C4 0.5742(2) 0.9659(3) 0.6607(2) 0.0497(7) Uani d 1 . .
H H4 0.5856 1.0536 0.6919 0.060 Uiso calc 1 . .
C C5 0.4619(2) 0.9230(3) 0.61174(19) 0.0446(6) Uani d 1 . .
H H5 0.3974 0.9816 0.6084 0.053 Uiso calc 1 . .
C C6 0.44896(18) 0.7913(3) 0.56825(17) 0.0355(5) Uani d 1 . .
C C7 0.33730(18) 0.7286(2) 0.51491(16) 0.0336(5) Uani d 1 . .
C C8 0.15832(18) 0.6798(2) 0.43610(17) 0.0350(5) Uani d 1 . .
C C9 0.03193(18) 0.6947(2) 0.39031(17) 0.0349(5) Uani d 1 . .
C C10 -0.1180(2) 0.8388(3) 0.3180(2) 0.0543(7) Uani d 1 . .
H H10 -0.1440 0.9266 0.2930 0.065 Uiso calc 1 . .
C C11 -0.1991(2) 0.7346(3) 0.3116(2) 0.0571(8) Uani d 1 . .
H H11 -0.2784 0.7519 0.2854 0.069 Uiso calc 1 . .
C C12 -0.1611(2) 0.6038(3) 0.3448(2) 0.0585(8) Uani d 1 . .
H H12 -0.2145 0.5308 0.3414 0.070 Uiso calc 1 . .
C C13 -0.0428(2) 0.5817(3) 0.3833(2) 0.0466(6) Uani d 1 . .
H H13 -0.0143 0.4933 0.4039 0.056 Uiso calc 1 . .

loop_
_atom_site_aniso_label
_atom_site_aniso_U_11
_atom_site_aniso_U_22
_atom_site_aniso_U_33
_atom_site_aniso_U_12
_atom_site_aniso_U_13
_atom_site_aniso_U_23
Co1 0.0296(2) 0.0432(3) 0.0355(3) 0.0059(2) 0.00493(17) 0.0005(2)
S1 0.0488(4) 0.0511(4) 0.0492(4) 0.0041(3) 0.0088(3) 0.0143(3)
N1 0.0484(13) 0.0567(15) 0.0438(13) 0.0057(11) 0.0126(10) 0.0028(11)
N2 0.0295(10) 0.0482(13) 0.0367(11) 0.0017(9) 0.0058(8) -0.0008(9)
N3 0.0315(10) 0.0432(12) 0.0396(11) 0.0019(9) 0.0034(8) -0.0016(9)
N4 0.0317(10) 0.0415(12) 0.0450(12) 0.0037(9) 0.0021(9) -0.0024(9)
N5 0.0293(10) 0.0362(11) 0.0376(11) 0.0027(8) 0.0057(8) -0.0012(9)
N6 0.0384(12) 0.0407(13) 0.0583(15) 0.0055(10) 0.0061(10) -0.0069(11)
N7 0.0343(11) 0.0401(13) 0.0569(14) 0.0000(9) -0.0031(9) 0.0035(10)
C1 0.0295(11) 0.0369(14) 0.0461(15) 0.0033(10) 0.0091(10) -0.0024(11)
C2 0.0300(12) 0.0605(18) 0.0462(15) 0.0019(12) 0.0042(10) -0.0041(12)
C3 0.0347(13) 0.069(2) 0.0469(16) -0.0092(13) 0.0034(11) -0.0084(14)
C4 0.0490(15) 0.0526(17) 0.0455(15) -0.0072(13) 0.0045(12) -0.0114(12)
C5 0.0397(13) 0.0474(16) 0.0458(15) 0.0015(12) 0.0065(11) -0.0047(12)
C6 0.0311(11) 0.0457(14) 0.0297(12) 0.0005(11) 0.0061(9) 0.0015(10)
C7 0.0298(11) 0.0418(14) 0.0298(12) 0.0030(10) 0.0071(9) 0.0023(10)
C8 0.0319(12) 0.0382(14) 0.0344(13) 0.0021(10) 0.0055(9) 0.0014(10)
C9 0.0302(11) 0.0384(14) 0.0357(13) -0.0011(10) 0.0056(9) -0.0021(10)
C10 0.0415(15) 0.0490(17) 0.0654(19) 0.0071(13) -0.0062(13) 0.0009(13)
C11 0.0297(13) 0.075(2) 0.0625(18) -0.0003(14) -0.0007(12) -0.0015(15)
C12 0.0447(15) 0.069(2) 0.0579(18) -0.0223(15) -0.0010(13) 0.0040(15)
C13 0.0470(15) 0.0396(15) 0.0489(16) -0.0048(12) -0.0008(12) 0.0019(12)

loop_
_atom_type_symbol
_atom_type_description
_atom_type_scat_dispersion_real
_atom_type_scat_dispersion_imag
_atom_type_scat_source
C C 0.0033 0.0016 'International Tables Vol C Tables 4.2.6.8 and 6.1.1.4'
H H 0.0000 0.0000 'International Tables Vol C Tables 4.2.6.8 and 6.1.1.4'
Co Co 0.3494 0.9721 'International Tables Vol C Tables 4.2.6.8 and 6.1.1.4'
N N 0.0061 0.0033 'International Tables Vol C Tables 4.2.6.8 and 6.1.1.4'
S S 0.1246 0.1234 'International Tables Vol C Tables 4.2.6.8 and 6.1.1.4'

loop_
_geom_angle_atom_site_label_1
_geom_angle_atom_site_label_2
_geom_angle_atom_site_label_3
_geom_angle_site_symmetry_1
_geom_angle_site_symmetry_3
_geom_angle
_geom_angle_publ_flag
N1 Co1 N1 3_666 . 180.0 ?
N1 Co1 N2 3_666 3_666 89.45(8) ?
N1 Co1 N2 3_666 . 90.56(8) ?
N1 Co1 N2 . 3_666 90.55(8) ?
N1 Co1 N2 . . 89.44(8) ?
N1 Co1 N3 3_666 3_666 87.09(8) ?
N1 Co1 N3 3_666 . 92.91(8) ?
N1 Co1 N3 . . 87.09(8) ?
N1 Co1 N3 . 3_666 92.91(8) ?
N2 Co1 N2 3_666 . 180.0 ?
N3 Co1 N2 3_666 . 103.83(7) ?
N3 Co1 N2 . . 76.17(7) ?
N3 Co1 N2 3_666 3_666 76.17(7) ?
N3 Co1 N2 . 3_666 103.83(7) ?
N3 Co1 N3 3_666 . 180.0 ?
C1 N1 Co1 . . 169.07(19) ?
C2 N2 Co1 . . 125.66(16) ?
C2 N2 C6 . . 117.8(2) ?
C6 N2 Co1 . . 116.54(14) ?
N4 N3 Co1 . . 135.45(15) ?
C7 N3 Co1 . . 114.82(14) ?
C7 N3 N4 . . 109.00(18) ?
C8 N4 N3 . . 106.15(19) ?
C7 N5 N6 . . 124.66(19) ?
C7 N5 C8 . . 105.48(18) ?
C8 N5 N6 . . 129.62(18) ?
N5 N6 H6A . . 105.2(18) ?
N5 N6 H6B . . 106.7(19) ?
H6A N6 H6B . . 106(3) ?
C9 N7 C10 . . 116.9(2) ?
N1 C1 S1 . . 179.7(3) ?
N2 C2 H2 . . 118.6 ?
N2 C2 C3 . . 122.7(2) ?
C3 C2 H2 . . 118.6 ?
C2 C3 H3 . . 120.5 ?
C4 C3 C2 . . 119.0(2) ?
C4 C3 H3 . . 120.5 ?
C3 C4 H4 . . 120.2 ?
C3 C4 C5 . . 119.6(2) ?
C5 C4 H4 . . 120.2 ?
C4 C5 H5 . . 120.9 ?
C6 C5 C4 . . 118.2(2) ?
C6 C5 H5 . . 120.9 ?
N2 C6 C5 . . 122.7(2) ?
N2 C6 C7 . . 111.8(2) ?
C5 C6 C7 . . 125.5(2) ?
N3 C7 N5 . . 108.88(19) ?
N3 C7 C6 . . 120.4(2) ?
N5 C7 C6 . . 130.7(2) ?
N4 C8 N5 . . 110.48(18) ?
N4 C8 C9 . . 125.1(2) ?
N5 C8 C9 . . 124.4(2) ?
N7 C9 C8 . . 115.8(2) ?
N7 C9 C13 . . 123.5(2) ?
C13 C9 C8 . . 120.8(2) ?
N7 C10 H10 . . 118.1 ?
N7 C10 C11 . . 123.8(3) ?
C11 C10 H10 . . 118.1 ?
C10 C11 H11 . . 120.7 ?
C10 C11 C12 . . 118.6(2) ?
C12 C11 H11 . . 120.7 ?
C11 C12 H12 . . 120.4 ?
C11 C12 C13 . . 119.2(2) ?
C13 C12 H12 . . 120.4 ?
C9 C13 H13 . . 121.0 ?
C12 C13 C9 . . 118.0(2) ?
C12 C13 H13 . . 121.0 ?

loop_
_geom_bond_atom_site_label_1
_geom_bond_atom_site_label_2
_geom_bond_site_symmetry_2
_geom_bond_distance
_geom_bond_publ_flag
Co1 N1 3_666 2.102(2) ?
Co1 N1 . 2.102(2) ?
Co1 N2 . 2.166(2) ?
Co1 N2 3_666 2.166(2) ?
Co1 N3 3_666 2.1161(18) ?
Co1 N3 . 2.1161(18) ?
S1 C1 . 1.635(3) ?
N1 C1 . 1.154(3) ?
N2 C2 . 1.339(3) ?
N2 C6 . 1.353(3) ?
N3 N4 . 1.380(2) ?
N3 C7 . 1.316(3) ?
N4 C8 . 1.312(3) ?
N5 N6 . 1.416(3) ?
N5 C7 . 1.359(3) ?
N5 C8 . 1.371(3) ?
N6 H6A . 0.89(3) ?
N6 H6B . 0.85(3) ?
N7 C9 . 1.330(3) ?
N7 C10 . 1.336(3) ?
C2 H2 . 0.9300 ?
C2 C3 . 1.381(4) ?
C3 H3 . 0.9300 ?
C3 C4 . 1.365(4) ?
C4 H4 . 0.9300 ?
C4 C5 . 1.392(3) ?
C5 H5 . 0.9300 ?
C5 C6 . 1.379(3) ?
C6 C7 . 1.469(3) ?
C8 C9 . 1.474(3) ?
C9 C13 . 1.380(3) ?
C10 H10 . 0.9300 ?
C10 C11 . 1.363(4) ?
C11 H11 . 0.9300 ?
C11 C12 . 1.371(4) ?
C12 H12 . 0.9300 ?
C12 C13 . 1.379(3) ?
C13 H13 . 0.9300 ?

loop_
_geom_hbond_atom_site_label_D
_geom_hbond_atom_site_label_H
_geom_hbond_atom_site_label_A
_geom_hbond_site_symmetry_A
_geom_hbond_distance_DH
_geom_hbond_distance_HA
_geom_hbond_distance_DA
_geom_hbond_angle_DHA
N6 H6A S1 4_576 0.89(3) 2.66(3) 3.520(3) 162(2)
N6 H6B N7 . 0.85(3) 2.43(3) 2.914(3) 117(2)
C5 H5 N6 . 0.93 2.47 3.083(3) 123.3

loop_
_geom_torsion_atom_site_label_1
_geom_torsion_atom_site_label_2
_geom_torsion_atom_site_label_3
_geom_torsion_atom_site_label_4
_geom_torsion_site_symmetry_1
_geom_torsion_site_symmetry_2
_geom_torsion_site_symmetry_3
_geom_torsion_site_symmetry_4
_geom_torsion
_geom_torsion_publ_flag
Co1 N2 C2 C3 . . . . -178.53(19) ?
Co1 N2 C6 C5 . . . . 179.02(18) ?
Co1 N2 C6 C7 . . . . -0.7(2) ?
Co1 N3 N4 C8 . . . . -169.85(17) ?
Co1 N3 C7 N5 . . . . 171.98(13) ?
Co1 N3 C7 C6 . . . . -6.0(3) ?
N2 C2 C3 C4 . . . . -0.5(4) ?
N2 C6 C7 N3 . . . . 4.5(3) ?
N2 C6 C7 N5 . . . . -173.0(2) ?
N3 N4 C8 N5 . . . . 0.7(2) ?
N3 N4 C8 C9 . . . . 179.2(2) ?
N4 N3 C7 N5 . . . . 0.2(2) ?
N4 N3 C7 C6 . . . . -177.79(18) ?
N4 C8 C9 N7 . . . . -150.0(2) ?
N4 C8 C9 C13 . . . . 30.4(3) ?
N5 C8 C9 N7 . . . . 28.3(3) ?
N5 C8 C9 C13 . . . . -151.3(2) ?
N6 N5 C7 N3 . . . . 175.0(2) ?
N6 N5 C7 C6 . . . . -7.2(4) ?
N6 N5 C8 N4 . . . . -175.0(2) ?
N6 N5 C8 C9 . . . . 6.5(4) ?
N7 C9 C13 C12 . . . . -2.9(4) ?
N7 C10 C11 C12 . . . . -2.2(4) ?
C2 N2 C6 C5 . . . . -0.7(3) ?
C2 N2 C6 C7 . . . . 179.64(19) ?
C2 C3 C4 C5 . . . . -0.7(4) ?
C3 C4 C5 C6 . . . . 1.1(4) ?
C4 C5 C6 N2 . . . . -0.4(4) ?
C4 C5 C6 C7 . . . . 179.2(2) ?
C5 C6 C7 N3 . . . . -175.2(2) ?
C5 C6 C7 N5 . . . . 7.3(4) ?
C6 N2 C2 C3 . . . . 1.1(3) ?
C7 N3 N4 C8 . . . . -0.5(2) ?
C7 N5 C8 N4 . . . . -0.5(2) ?
C7 N5 C8 C9 . . . . -179.1(2) ?
C8 N5 C7 N3 . . . . 0.2(2) ?
C8 N5 C7 C6 . . . . 177.9(2) ?
C8 C9 C13 C12 . . . . 176.7(2) ?
C9 N7 C10 C11 . . . . 1.8(4) ?
C10 N7 C9 C8 . . . . -178.7(2) ?
C10 N7 C9 C13 . . . . 0.8(4) ?
C10 C11 C12 C13 . . . . 0.0(4) ?
C11 C12 C13 C9 . . . . 2.3(4) ?

_cod_database_fobs_code 2022506
